data_2232735
loop_
_publ_author_name
'Fun, Hoong-Kun'
'Chia, Tze Shyang'
'Shenvi, Seema'
'Isloor, Arun M.'
'Garudachari, B.'

_publ_section_title
;
 2-(2,4-Dichlorophenyl)-2-oxoethyl 4-methoxybenzoate
;
_journal_coeditor_code HB6515
_journal_issue 12
_journal_name_full 'Acta Crystallographica Section E'
_journal_page_first o3379
_journal_paper_doi 10.1107/S1600536811048720
_journal_volume 67
_journal_year 2011
_chemical_formula_iupac 'C16 H12 Cl2 O4'
_chemical_formula_moiety 'C16 H12 Cl2 O4'
_chemical_formula_sum 'C16 H12 Cl2 O4'
_chemical_formula_weight 339.16
_chemical_name_systematic
;
2-(2,4-Dichlorophenyl)-2-oxoethyl 4-methoxybenzoate
;
_space_group_IT_number 14
_symmetry_cell_setting monoclinic
_symmetry_space_group_name_Hall '-P 2ybc'
_symmetry_space_group_name_H-M 'P 1 21/c 1'
_atom_sites_solution_hydrogens geom
_atom_sites_solution_primary direct
_atom_sites_solution_secondary difmap
_audit_creation_method SHELXL-97
_cell_angle_alpha 90.00
_cell_angle_beta 102.5090(10)
_cell_angle_gamma 90.00
_cell_formula_units_Z 4
_cell_length_a 9.05080(10)
_cell_length_b 7.08460(10)
_cell_length_c 23.3337(3)
_cell_measurement_reflns_used 6774
_cell_measurement_temperature 100.0(10)
_cell_measurement_theta_max 35.01
_cell_measurement_theta_min 2.31
_cell_volume 1460.67(3)
_computing_cell_refinement 'SAINT (Bruker, 2009)'
_computing_data_collection 'APEX2 (Bruker, 2009)'
_computing_data_reduction 'SAINT (Bruker, 2009)'
_computing_molecular_graphics 'SHELXTL (Sheldrick, 2008)'
_computing_publication_material
;
SHELXTL (Sheldrick, 2008) and PLATON (Spek, 2009)
;
_computing_structure_refinement 'SHELXTL (Sheldrick, 2008)'
_computing_structure_solution 'SHELXTL (Sheldrick, 2008)'
_diffrn_ambient_temperature 100
_diffrn_measured_fraction_theta_full 0.997
_diffrn_measured_fraction_theta_max 0.997
_diffrn_measurement_device_type 'Bruker SMART APEXII CCD'
_diffrn_measurement_method '\f and \w scans'
_diffrn_radiation_monochromator graphite
_diffrn_radiation_source 'fine-focus sealed tube'
_diffrn_radiation_type MoK\a
_diffrn_radiation_wavelength 0.71073
_diffrn_reflns_av_R_equivalents 0.0374
_diffrn_reflns_av_sigmaI/netI 0.0379
_diffrn_reflns_limit_h_max 12
_diffrn_reflns_limit_h_min -14
_diffrn_reflns_limit_k_max 10
_diffrn_reflns_limit_k_min -11
_diffrn_reflns_limit_l_max 37
_diffrn_reflns_limit_l_min -36
_diffrn_reflns_number 24788
_diffrn_reflns_theta_full 35.15
_diffrn_reflns_theta_max 35.15
_diffrn_reflns_theta_min 2.30
_diffrn_standards_number 0
_exptl_absorpt_coefficient_mu 0.459
_exptl_absorpt_correction_T_max 0.9418
_exptl_absorpt_correction_T_min 0.8521
_exptl_absorpt_correction_type multi-scan
_exptl_absorpt_process_details '(<i>SADABS</i>; Bruker, 2009)'
_exptl_crystal_colour colourless
_exptl_crystal_density_diffrn 1.542
_exptl_crystal_density_method 'not measured'
_exptl_crystal_description plate
_exptl_crystal_F_000 696
_exptl_crystal_size_max 0.36
_exptl_crystal_size_mid 0.30
_exptl_crystal_size_min 0.13
_refine_diff_density_max 0.518
_refine_diff_density_min -0.339
_refine_ls_extinction_method none
_refine_ls_goodness_of_fit_ref 1.015
_refine_ls_hydrogen_treatment constr
_refine_ls_matrix_type full
_refine_ls_number_parameters 200
_refine_ls_number_reflns 6502
_refine_ls_number_restraints 0
_refine_ls_restrained_S_all 1.015
_refine_ls_R_factor_all 0.0571
_refine_ls_R_factor_gt 0.0389
_refine_ls_shift/su_max 0.004
_refine_ls_shift/su_mean 0.000
_refine_ls_structure_factor_coef Fsqd
_refine_ls_weighting_details 'calc w=1/[\s^2^(Fo^2^)+(0.0400P)^2^+0.5816P] where P=(Fo^2^+2Fc^2^)/3'
_refine_ls_weighting_scheme calc
_refine_ls_wR_factor_gt 0.0883
_refine_ls_wR_factor_ref 0.0972
_reflns_number_gt 5027
_reflns_number_total 6502
_reflns_threshold_expression I>2\s(I)
_cod_data_source_file hb6515.cif
_cod_data_source_block I
_cod_original_sg_symbol_H-M 'P 21/c'
_cod_database_code 2232735
_cod_database_fobs_code 2232735

loop_
_symmetry_equiv_pos_as_xyz
'x, y, z'
'-x, y+1/2, -z+1/2'
'-x, -y, -z'
'x, -y-1/2, z-1/2'

loop_
_atom_site_type_symbol
_atom_site_label
_atom_site_fract_x
_atom_site_fract_y
_atom_site_fract_z
_atom_site_U_iso_or_equiv
_atom_site_adp_type
_atom_site_calc_flag
_atom_site_refinement_flags
_atom_site_occupancy
_atom_site_symmetry_multiplicity
Cl Cl1 0.66881(3) 0.47740(4) 1.178052(11) 0.01926(7) Uani d . 1 1
Cl Cl2 0.97532(4) 1.12299(5) 1.190485(14) 0.02429(7) Uani d . 1 1
O O1 0.65268(10) 0.12541(13) 1.01931(3) 0.01802(16) Uani d . 1 1
O O2 0.89431(11) 0.33741(15) 1.03290(4) 0.0262(2) Uani d . 1 1
O O3 0.56227(12) 0.33618(14) 0.94784(4) 0.0265(2) Uani d . 1 1
O O4 0.67141(9) -0.37683(13) 0.79718(3) 0.01786(16) Uani d . 1 1
C C1 0.78521(12) 0.62113(17) 1.14699(5) 0.01504(19) Uani d . 1 1
C C2 0.82728(12) 0.79099(17) 1.17576(5) 0.01596(19) Uani d . 1 1
H H2A 0.7914 0.8237 1.2098 0.019 Uiso calc R 1 1
C C3 0.92243(12) 0.91200(17) 1.15397(5) 0.0168(2) Uani d . 1 1
C C4 0.97624(13) 0.86750(18) 1.10412(5) 0.0186(2) Uani d . 1 1
H H4A 1.0399 0.9525 1.0892 0.022 Uiso calc R 1 1
C C5 0.93461(12) 0.69604(18) 1.07679(5) 0.0166(2) Uani d . 1 1
H H5A 0.9726 0.6634 1.0432 0.020 Uiso calc R 1 1
C C6 0.83829(12) 0.56876(17) 1.09690(4) 0.01481(19) Uani d . 1 1
C C7 0.80621(12) 0.38880(18) 1.06248(5) 0.0167(2) Uani d . 1 1
C C8 0.66353(13) 0.27437(18) 1.06150(5) 0.0177(2) Uani d . 1 1
H H8A 0.6667 0.2205 1.1009 0.021 Uiso calc R 1 1
H H8B 0.5736 0.3572 1.0511 0.021 Uiso calc R 1 1
C C9 0.60826(13) 0.17893(18) 0.96250(5) 0.0173(2) Uani d . 1 1
C C10 0.62482(12) 0.02595(17) 0.92132(4) 0.01478(18) Uani d . 1 1
C C11 0.56119(12) 0.05046(17) 0.86144(5) 0.01633(19) Uani d . 1 1
H H11A 0.5058 0.1620 0.8484 0.020 Uiso calc R 1 1
C C12 0.57849(12) -0.08669(18) 0.82128(5) 0.0163(2) Uani d . 1 1
H H12A 0.5342 -0.0699 0.7808 0.020 Uiso calc R 1 1
C C13 0.66111(12) -0.24992(17) 0.84031(5) 0.01497(19) Uani d . 1 1
C C14 0.72520(13) -0.27659(18) 0.89986(5) 0.0168(2) Uani d . 1 1
H H14A 0.7814 -0.3876 0.9129 0.020 Uiso calc R 1 1
C C15 0.70546(13) -0.13853(17) 0.93974(5) 0.0166(2) Uani d . 1 1
H H15A 0.7477 -0.1566 0.9803 0.020 Uiso calc R 1 1
C C16 0.75581(14) -0.54602(19) 0.81472(5) 0.0216(2) Uani d . 1 1
H H16A 0.7483 -0.6293 0.7807 0.032 Uiso calc R 1 1
H H16B 0.7147 -0.6104 0.8450 0.032 Uiso calc R 1 1
H H16C 0.8622 -0.5140 0.8305 0.032 Uiso calc R 1 1

loop_
_atom_site_aniso_label
_atom_site_aniso_U_11
_atom_site_aniso_U_22
_atom_site_aniso_U_33
_atom_site_aniso_U_12
_atom_site_aniso_U_13
_atom_site_aniso_U_23
Cl1 0.02234(12) 0.01956(14) 0.01897(11) -0.00520(10) 0.01125(9) -0.00190(10)
Cl2 0.02641(14) 0.01913(15) 0.02799(14) -0.00677(11) 0.00735(11) -0.00626(11)
O1 0.0223(4) 0.0167(4) 0.0153(3) -0.0022(3) 0.0047(3) -0.0019(3)
O2 0.0247(4) 0.0287(5) 0.0300(4) -0.0050(4) 0.0162(4) -0.0101(4)
O3 0.0382(5) 0.0181(5) 0.0227(4) 0.0068(4) 0.0051(4) -0.0010(3)
O4 0.0203(4) 0.0166(4) 0.0168(3) 0.0010(3) 0.0041(3) -0.0025(3)
C1 0.0136(4) 0.0171(5) 0.0151(4) -0.0018(4) 0.0047(3) 0.0008(4)
C2 0.0160(4) 0.0166(5) 0.0154(4) -0.0001(4) 0.0036(3) -0.0011(4)
C3 0.0161(4) 0.0151(5) 0.0186(4) -0.0009(4) 0.0026(3) -0.0003(4)
C4 0.0182(5) 0.0189(6) 0.0194(5) -0.0026(4) 0.0061(4) 0.0017(4)
C5 0.0156(4) 0.0195(6) 0.0157(4) -0.0005(4) 0.0056(3) 0.0011(4)
C6 0.0138(4) 0.0170(5) 0.0139(4) -0.0008(4) 0.0035(3) -0.0004(4)
C7 0.0166(4) 0.0190(6) 0.0152(4) -0.0012(4) 0.0051(3) -0.0008(4)
C8 0.0196(5) 0.0177(6) 0.0170(4) -0.0037(4) 0.0069(4) -0.0040(4)
C9 0.0174(5) 0.0179(5) 0.0168(4) -0.0015(4) 0.0044(4) -0.0012(4)
C10 0.0152(4) 0.0143(5) 0.0151(4) -0.0022(4) 0.0039(3) -0.0001(4)
C11 0.0165(4) 0.0161(5) 0.0165(4) 0.0008(4) 0.0037(3) 0.0018(4)
C12 0.0163(4) 0.0186(6) 0.0139(4) 0.0002(4) 0.0028(3) 0.0015(4)
C13 0.0140(4) 0.0158(5) 0.0156(4) -0.0024(4) 0.0041(3) -0.0001(4)
C14 0.0181(5) 0.0154(5) 0.0164(4) 0.0002(4) 0.0027(3) 0.0007(4)
C15 0.0179(5) 0.0174(5) 0.0139(4) -0.0006(4) 0.0021(3) 0.0007(4)
C16 0.0243(5) 0.0167(6) 0.0242(5) 0.0015(4) 0.0061(4) -0.0013(4)

loop_
_atom_type_symbol
_atom_type_description
_atom_type_scat_dispersion_real
_atom_type_scat_dispersion_imag
_atom_type_scat_source
C C 0.0033 0.0016 'International Tables Vol C Tables 4.2.6.8 and 6.1.1.4'
H H 0.0000 0.0000 'International Tables Vol C Tables 4.2.6.8 and 6.1.1.4'
O O 0.0106 0.0060 'International Tables Vol C Tables 4.2.6.8 and 6.1.1.4'
Cl Cl 0.1484 0.1585 'International Tables Vol C Tables 4.2.6.8 and 6.1.1.4'

loop_
_geom_angle_atom_site_label_1
_geom_angle_atom_site_label_2
_geom_angle_atom_site_label_3
_geom_angle
C9 O1 C8 115.37(10)
C13 O4 C16 117.18(9)
C2 C1 C6 121.51(10)
C2 C1 Cl1 115.74(8)
C6 C1 Cl1 122.73(9)
C3 C2 C1 118.99(10)
C3 C2 H2A 120.5
C1 C2 H2A 120.5
C2 C3 C4 121.60(11)
C2 C3 Cl2 118.64(9)
C4 C3 Cl2 119.76(9)
C5 C4 C3 118.29(11)
C5 C4 H4A 120.9
C3 C4 H4A 120.9
C4 C5 C6 122.41(10)
C4 C5 H5A 118.8
C6 C5 H5A 118.8
C5 C6 C1 117.19(11)
C5 C6 C7 115.39(9)
C1 C6 C7 127.40(10)
O2 C7 C6 118.85(10)
O2 C7 C8 119.36(11)
C6 C7 C8 121.73(9)
O1 C8 C7 109.56(9)
O1 C8 H8A 109.8
C7 C8 H8A 109.8
O1 C8 H8B 109.8
C7 C8 H8B 109.8
H8A C8 H8B 108.2
O3 C9 O1 123.00(11)
O3 C9 C10 124.59(10)
O1 C9 C10 112.40(10)
C15 C10 C11 119.07(10)
C15 C10 C9 122.23(10)
C11 C10 C9 118.67(10)
C12 C11 C10 120.42(11)
C12 C11 H11A 119.8
C10 C11 H11A 119.8
C11 C12 C13 119.88(10)
C11 C12 H12A 120.1
C13 C12 H12A 120.1
O4 C13 C12 115.32(9)
O4 C13 C14 124.26(11)
C12 C13 C14 120.42(10)
C15 C14 C13 119.03(11)
C15 C14 H14A 120.5
C13 C14 H14A 120.5
C14 C15 C10 121.18(10)
C14 C15 H15A 119.4
C10 C15 H15A 119.4
O4 C16 H16A 109.5
O4 C16 H16B 109.5
H16A C16 H16B 109.5
O4 C16 H16C 109.5
H16A C16 H16C 109.5
H16B C16 H16C 109.5

loop_
_geom_bond_atom_site_label_1
_geom_bond_atom_site_label_2
_geom_bond_distance
Cl1 C1 1.7329(11)
Cl2 C3 1.7357(13)
O1 C9 1.3535(14)
O1 C8 1.4320(14)
O2 C7 1.2178(13)
O3 C9 1.2123(15)
O4 C13 1.3677(14)
O4 C16 1.4326(16)
C1 C2 1.3904(16)
C1 C6 1.4063(14)
C2 C3 1.3874(16)
C2 H2A 0.9500
C3 C4 1.3912(16)
C4 C5 1.3857(17)
C4 H4A 0.9500
C5 C6 1.4037(16)
C5 H5A 0.9500
C6 C7 1.5013(17)
C7 C8 1.5207(16)
C8 H8A 0.9900
C8 H8B 0.9900
C9 C10 1.4774(16)
C10 C15 1.3927(16)
C10 C11 1.4019(15)
C11 C12 1.3821(16)
C11 H11A 0.9500
C12 C13 1.3963(17)
C12 H12A 0.9500
C13 C14 1.3980(15)
C14 C15 1.3878(16)
C14 H14A 0.9500
C15 H15A 0.9500
C16 H16A 0.9800
C16 H16B 0.9800
C16 H16C 0.9800

loop_
_geom_hbond_atom_site_label_D
_geom_hbond_atom_site_label_H
_geom_hbond_atom_site_label_A
_geom_hbond_site_symmetry_A
_geom_hbond_distance_DH
_geom_hbond_distance_HA
_geom_hbond_distance_DA
_geom_hbond_angle_DHA
_geom_hbond_publ_flag
C2 H2A O4 4_566 0.95 2.54 3.4809(13) 173 yes
C5 H5A O2 3_767 0.95 2.35 3.2745(15) 164 yes
C8 H8B O3 3_667 0.99 2.50 3.4124(17) 153 yes
C16 H16C Cg1 3_757 0.98 2.84 3.5655(15) 132 yes

loop_
_geom_torsion_atom_site_label_1
_geom_torsion_atom_site_label_2
_geom_torsion_atom_site_label_3
_geom_torsion_atom_site_label_4
_geom_torsion
C6 C1 C2 C3 0.75(17)
Cl1 C1 C2 C3 178.95(9)
C1 C2 C3 C4 0.12(17)
C1 C2 C3 Cl2 -179.57(9)
C2 C3 C4 C5 -1.14(17)
Cl2 C3 C4 C5 178.55(9)
C3 C4 C5 C6 1.34(17)
C4 C5 C6 C1 -0.51(17)
C4 C5 C6 C7 -179.40(11)
C2 C1 C6 C5 -0.56(16)
Cl1 C1 C6 C5 -178.63(8)
C2 C1 C6 C7 178.18(11)
Cl1 C1 C6 C7 0.11(17)
C5 C6 C7 O2 21.81(16)
C1 C6 C7 O2 -156.95(12)
C5 C6 C7 C8 -155.42(11)
C1 C6 C7 C8 25.83(17)
C9 O1 C8 C7 -75.93(12)
O2 C7 C8 O1 -4.98(16)
C6 C7 C8 O1 172.24(10)
C8 O1 C9 O3 -8.97(16)
C8 O1 C9 C10 170.10(9)
O3 C9 C10 C15 166.89(12)
O1 C9 C10 C15 -12.17(15)
O3 C9 C10 C11 -10.99(17)
O1 C9 C10 C11 169.95(10)
C15 C10 C11 C12 -0.08(16)
C9 C10 C11 C12 177.86(10)
C10 C11 C12 C13 -0.65(17)
C16 O4 C13 C12 179.72(10)
C16 O4 C13 C14 -1.06(16)
C11 C12 C13 O4 179.94(10)
C11 C12 C13 C14 0.69(17)
O4 C13 C14 C15 -179.17(10)
C12 C13 C14 C15 0.00(16)
C13 C14 C15 C10 -0.75(17)
C11 C10 C15 C14 0.79(17)
C9 C10 C15 C14 -177.08(11)

loop_
_cod_related_entry_id
_cod_related_entry_database
_cod_related_entry_code
1 ChemSpider 789755
